data_7006135
loop_
_publ_author_name
'Pierce, Glesni A.'
'Coombs, Natalie D.'
'Willock, David J.'
'Day, Joanna K.'
'Stasch, Andreas'
'Aldridge, Simon'

_publ_section_title
;
 Insertion reactions of dicyclohexylcarbodiimide with aminoboranes,
 -boryls and -borylenes.
;
_journal_issue 39
_journal_name_full 'Dalton transactions (Cambridge, England : 2003)'
_journal_page_first 4405
_journal_page_last 4412
_journal_paper_doi 10.1039/b709249k
_journal_year 2007
_chemical_formula_sum 'C67 H68 B2 F24 Fe N3 O2'
_chemical_formula_weight 1480.71
_chemical_name_systematic
;
?
;
_space_group_IT_number 14
_symmetry_cell_setting monoclinic
_symmetry_space_group_name_Hall '-P 2ybc'
_symmetry_space_group_name_H-M 'P 1 21/c 1'
_atom_sites_solution_hydrogens geom
_atom_sites_solution_primary direct
_atom_sites_solution_secondary difmap
_audit_creation_method SHELXL-97
_cell_angle_alpha 90.000(5)
_cell_angle_beta 112.450(5)
_cell_angle_gamma 90.000(5)
_cell_formula_units_Z 4
_cell_length_a 19.098(5)
_cell_length_b 18.691(5)
_cell_length_c 23.105(5)
_cell_measurement_temperature 150(2)
_cell_volume 7623(3)
_computing_structure_refinement 'SHELXL-97 (Sheldrick, 1997)'
_computing_structure_solution 'SHELXS-97 (Sheldrick, 1990)'
_diffrn_ambient_temperature 150(2)
_diffrn_measured_fraction_theta_full 0.986
_diffrn_measured_fraction_theta_max 0.986
_diffrn_measurement_device_type 'Nonius Kappa CCD'
_diffrn_radiation_monochromator graphite
_diffrn_radiation_source 'fine-focus sealed tube'
_diffrn_radiation_type MoK\a
_diffrn_radiation_wavelength 0.71069
_diffrn_reflns_av_R_equivalents 0.0342
_diffrn_reflns_av_sigmaI/netI 0.0720
_diffrn_reflns_limit_h_max 22
_diffrn_reflns_limit_h_min -22
_diffrn_reflns_limit_k_max 20
_diffrn_reflns_limit_k_min -22
_diffrn_reflns_limit_l_max 27
_diffrn_reflns_limit_l_min -27
_diffrn_reflns_number 20582
_diffrn_reflns_theta_full 25.00
_diffrn_reflns_theta_max 25.00
_diffrn_reflns_theta_min 3.02
_exptl_absorpt_coefficient_mu 0.298
_exptl_absorpt_correction_T_max 0.956
_exptl_absorpt_correction_T_min 0.834
_exptl_absorpt_correction_type multi-scan
_exptl_absorpt_process_details 'Sortav (Blessing, 1995)'
_exptl_crystal_colour colourless
_exptl_crystal_density_diffrn 1.290
_exptl_crystal_density_method 'not measured'
_exptl_crystal_description block
_exptl_crystal_F_000 3036
_exptl_crystal_size_max 0.30
_exptl_crystal_size_mid 0.15
_exptl_crystal_size_min 0.15
_refine_diff_density_max 0.525
_refine_diff_density_min -0.304
_refine_diff_density_rms 0.071
_refine_ls_extinction_method none
_refine_ls_goodness_of_fit_ref 1.063
_refine_ls_hydrogen_treatment constr
_refine_ls_matrix_type full
_refine_ls_number_parameters 1089
_refine_ls_number_reflns 13257
_refine_ls_number_restraints 96
_refine_ls_restrained_S_all 1.070
_refine_ls_R_factor_all 0.1026
_refine_ls_R_factor_gt 0.0687
_refine_ls_shift/su_max 0.205
_refine_ls_shift/su_mean 0.011
_refine_ls_structure_factor_coef Fsqd
_refine_ls_weighting_details 'calc w=1/[\s^2^(Fo^2^)+(0.0776P)^2^+8.5853P] where P=(Fo^2^+2Fc^2^)/3'
_refine_ls_weighting_scheme calc
_refine_ls_wR_factor_gt 0.1711
_refine_ls_wR_factor_ref 0.1858
_reflns_number_gt 9066
_reflns_number_total 13257
_reflns_threshold_expression >2sigma(I)
_cod_data_source_file b709249k.txt
_cod_data_source_block asSA19
_cod_depositor_comments
;
The following automatic conversions were performed:
'_exptl_absorpt_correction_type' value 'multi scan' changed to
'multi-scan' according to
'/home/saulius/struct/CIF-dictionaries/cif_core.dic' dictionary named
'cif_core.dic' version 2.4.1 from 2010-06-29.

Automatic conversion script
Id: cif_fix_enum 1527 2010-12-29 10:47:43Z saulius 
;
_cod_original_sg_symbol_H-M P2(1)/c
_cod_database_code 7006135

loop_
_symmetry_equiv_pos_as_xyz
'x, y, z'
'-x, y+1/2, -z+1/2'
'-x, -y, -z'
'x, -y-1/2, z-1/2'

loop_
_atom_site_label
_atom_site_type_symbol
_atom_site_fract_x
_atom_site_fract_y
_atom_site_fract_z
_atom_site_U_iso_or_equiv
_atom_site_adp_type
_atom_site_occupancy
_atom_site_symmetry_multiplicity
_atom_site_calc_flag
_atom_site_refinement_flags
_atom_site_disorder_assembly
_atom_site_disorder_group
Fe1 Fe 0.18321(2) 0.02065(2) 0.347279(19) 0.03319(11) Uani 1 1 d . . .
F1 F 0.4641(3) -0.0879(2) 0.6189(3) 0.0809(15) Uani 0.578(5) 1 d PD A 1
O1 O 0.09821(12) -0.10729(14) 0.35289(11) 0.0533(7) Uani 1 1 d . . .
N1 N 0.27426(12) -0.09312(13) 0.31581(11) 0.0306(6) Uani 1 1 d . . .
C1 C 0.13277(16) -0.0578(2) 0.35118(14) 0.0395(8) Uani 1 1 d . . .
B1 B 0.29923(18) -0.07675(19) 0.26280(15) 0.0295(8) Uani 1 1 d . . .
F2 F 0.5564(3) -0.0123(3) 0.6454(2) 0.0810(19) Uani 0.578(5) 1 d PD A 1
O2 O 0.06083(13) 0.06437(17) 0.23129(12) 0.0683(8) Uani 1 1 d . . .
N2 N 0.25745(13) -0.00785(13) 0.25593(11) 0.0328(6) Uani 1 1 d . . .
C2 C 0.10960(18) 0.0475(2) 0.27626(16) 0.0473(9) Uani 1 1 d . . .
B2 B 0.26975(18) 0.0666(2) 0.67179(15) 0.0312(8) Uani 1 1 d . . .
F3 F 0.4884(2) -0.0333(3) 0.55149(18) 0.0578(12) Uani 0.578(5) 1 d PD A 1
N3 N 0.34035(12) -0.11039(13) 0.23342(10) 0.0301(6) Uani 1 1 d . . .
C3 C 0.28748(18) 0.06805(19) 0.40314(15) 0.0454(9) Uani 1 1 d . . .
H3 H 0.3343 0.0603 0.3986 0.054 Uiso 1 1 calc R . .
F4 F 0.3599(3) 0.2770(3) 0.5673(3) 0.0617(17) Uani 0.508(6) 1 d PD B 1
C4 C 0.2354(2) 0.12137(19) 0.37335(17) 0.0504(9) Uani 1 1 d . . .
H4 H 0.2400 0.1558 0.3448 0.061 Uiso 1 1 calc R . .
F5 F 0.3416(3) 0.2186(3) 0.4842(2) 0.0624(17) Uani 0.508(6) 1 d PD B 1
C5 C 0.1741(2) 0.1150(2) 0.39333(17) 0.0549(10) Uani 1 1 d . . .
H5 H 0.1303 0.1445 0.3805 0.066 Uiso 1 1 calc R . .
F6 F 0.4550(2) 0.2370(3) 0.5490(2) 0.0435(13) Uani 0.508(6) 1 d PD B 1
C6 C 0.1894(2) 0.0575(2) 0.43528(16) 0.0542(9) Uani 1 1 d . . .
H6 H 0.1582 0.0414 0.4563 0.065 Uiso 1 1 calc R . .
F7 F 0.0623(3) -0.0682(3) 0.7215(3) 0.0976(16) Uani 0.496(4) 1 d PD C 1
C7 C 0.2600(2) 0.0278(2) 0.44069(15) 0.0500(10) Uani 1 1 d . . .
H7 H 0.2842 -0.0124 0.4655 0.060 Uiso 1 1 calc R . .
F8 F 0.1374(3) -0.1544(4) 0.7589(2) 0.091(2) Uani 0.496(4) 1 d PD C 1
C8 C 0.23896(15) -0.02856(16) 0.30457(13) 0.0305(7) Uani 1 1 d . . .
F9 F 0.0411(2) -0.1664(3) 0.6779(2) 0.0773(17) Uani 0.496(4) 1 d PD C 1
C9 C 0.28683(15) -0.14039(16) 0.36962(13) 0.0304(7) Uani 1 1 d . . .
H9 H 0.2575 -0.1196 0.3933 0.036 Uiso 1 1 calc R . .
F10 F 0.1267(2) -0.1951(2) 0.50216(18) 0.0703(13) Uani 0.587(4) 1 d PD D 1
C10 C 0.25550(17) -0.21611(17) 0.34985(14) 0.0377(8) Uani 1 1 d . . .
H10A H 0.2008 -0.2133 0.3235 0.045 Uiso 1 1 calc R . .
H10B H 0.2816 -0.2383 0.3247 0.045 Uiso 1 1 calc R . .
F11 F 0.2475(3) -0.2115(2) 0.5526(2) 0.0848(17) Uani 0.587(4) 1 d PD D 1
C11 C 0.26717(19) -0.26242(19) 0.40725(16) 0.0480(9) Uani 1 1 d . . .
H11A H 0.2356 -0.2437 0.4293 0.058 Uiso 1 1 calc R . .
H11B H 0.2504 -0.3119 0.3936 0.058 Uiso 1 1 calc R . .
F12 F 0.2037(2) -0.1224(2) 0.49272(15) 0.0455(11) Uani 0.587(4) 1 d PD D 1
C12 C 0.3497(2) -0.26336(19) 0.45201(17) 0.0526(10) Uani 1 1 d . . .
H12A H 0.3545 -0.2914 0.4897 0.063 Uiso 1 1 calc R . .
H12B H 0.3804 -0.2873 0.4315 0.063 Uiso 1 1 calc R . .
C13 C 0.38010(19) -0.18870(19) 0.47160(15) 0.0444(9) Uani 1 1 d . . .
H13A H 0.4347 -0.1914 0.4985 0.053 Uiso 1 1 calc R . .
H13B H 0.3534 -0.1667 0.4964 0.053 Uiso 1 1 calc R . .
F14 F 0.0539(4) 0.1773(5) 0.7456(4) 0.109(3) Uani 0.397(9) 1 d PD E 1
C14 C 0.36930(16) -0.14210(17) 0.41453(13) 0.0349(7) Uani 1 1 d . . .
H14A H 0.3865 -0.0928 0.4285 0.042 Uiso 1 1 calc R . .
H14B H 0.4008 -0.1610 0.3925 0.042 Uiso 1 1 calc R . .
F15 F 0.0149(4) 0.2672(5) 0.6879(4) 0.106(3) Uani 0.397(9) 1 d PD E 1
C15 C 0.23648(16) 0.05878(16) 0.21989(14) 0.0339(7) Uani 1 1 d . . .
H15 H 0.2068 0.0877 0.2390 0.041 Uiso 1 1 calc R . .
F16 F 0.0057(2) 0.2468(2) 0.4785(2) 0.0681(13) Uani 0.646(6) 1 d PD F 1
C16 C 0.18402(17) 0.04479(17) 0.15163(15) 0.0383(8) Uani 1 1 d . . .
H16A H 0.2097 0.0126 0.1320 0.046 Uiso 1 1 calc R . .
H16B H 0.1374 0.0206 0.1506 0.046 Uiso 1 1 calc R . .
F17 F 0.0464(3) 0.1485(2) 0.4581(2) 0.0661(17) Uani 0.646(6) 1 d PD F 1
C17 C 0.16273(19) 0.1143(2) 0.11440(18) 0.0557(10) Uani 1 1 d . . .
H17A H 0.1323 0.1445 0.1312 0.067 Uiso 1 1 calc R . .
H17B H 0.1314 0.1035 0.0701 0.067 Uiso 1 1 calc R . .
F18 F 0.1164(2) 0.2383(2) 0.47683(18) 0.0554(12) Uani 0.646(6) 1 d PD F 1
C18 C 0.2341(2) 0.1553(2) 0.11826(18) 0.0569(10) Uani 1 1 d . . .
H18A H 0.2635 0.1262 0.0996 0.068 Uiso 1 1 calc R . .
H18B H 0.2195 0.2005 0.0944 0.068 Uiso 1 1 calc R . .
F19 F 0.4623(3) 0.2515(4) 0.8344(3) 0.114(2) Uani 0.441(5) 1 d PD G 1
C19 C 0.28279(18) 0.17154(18) 0.18663(18) 0.0489(9) Uani 1 1 d . . .
H19A H 0.2541 0.2028 0.2043 0.059 Uiso 1 1 calc R . .
H19B H 0.3289 0.1976 0.1889 0.059 Uiso 1 1 calc R . .
F20 F 0.3645(4) 0.2640(4) 0.8558(4) 0.096(3) Uani 0.441(5) 1 d PD G 1
C20 C 0.30579(16) 0.10307(17) 0.22567(14) 0.0358(8) Uani 1 1 d . . .
H20A H 0.3396 0.0744 0.2113 0.043 Uiso 1 1 calc R . .
H20B H 0.3341 0.1157 0.2702 0.043 Uiso 1 1 calc R . .
F21 F 0.4613(4) 0.2186(3) 0.9231(3) 0.083(2) Uani 0.441(5) 1 d PD G 1
C21 C 0.36882(16) -0.18448(16) 0.25266(13) 0.0317(7) Uani 1 1 d . . .
H21 H 0.3685 -0.1913 0.2955 0.038 Uiso 1 1 calc R . .
F22 F 0.3218(4) -0.0641(4) 0.8920(4) 0.094(3) Uani 0.366(6) 1 d PD H 1
C22 C 0.45063(17) -0.19722(18) 0.25922(14) 0.0397(8) Uani 1 1 d . . .
H22A H 0.4543 -0.1924 0.2178 0.048 Uiso 1 1 calc R . .
H22B H 0.4842 -0.1610 0.2877 0.048 Uiso 1 1 calc R . .
F23 F 0.4251(7) -0.0290(5) 0.9566(3) 0.122(4) Uani 0.366(6) 1 d PD H 1
C23 C 0.47598(19) -0.2722(2) 0.28546(16) 0.0513(10) Uani 1 1 d . . .
H23A H 0.5283 -0.2807 0.2882 0.062 Uiso 1 1 calc R . .
H23B H 0.4762 -0.2754 0.3283 0.062 Uiso 1 1 calc R . .
F24 F 0.4202(3) -0.0933(4) 0.8799(3) 0.079(2) Uani 0.366(6) 1 d PD H 1
C24 C 0.4237(2) -0.32945(19) 0.24435(16) 0.0498(9) Uani 1 1 d . . .
H24A H 0.4265 -0.3288 0.2025 0.060 Uiso 1 1 calc R . .
H24B H 0.4405 -0.3772 0.2632 0.060 Uiso 1 1 calc R . .
C25 C 0.34297(19) -0.31672(18) 0.23771(15) 0.0440(9) Uani 1 1 d . . .
H25A H 0.3393 -0.3220 0.2791 0.053 Uiso 1 1 calc R . .
H25B H 0.3096 -0.3530 0.2092 0.053 Uiso 1 1 calc R . .
C26 C 0.31600(18) -0.24142(17) 0.21169(15) 0.0388(8) Uani 1 1 d . . .
H26A H 0.3146 -0.2377 0.1685 0.047 Uiso 1 1 calc R . .
H26B H 0.2640 -0.2334 0.2101 0.047 Uiso 1 1 calc R . .
C27 C 0.35127(16) -0.07244(17) 0.18076(13) 0.0339(7) Uani 1 1 d . . .
H27 H 0.3173 -0.0297 0.1724 0.041 Uiso 1 1 calc R . .
C28 C 0.43050(17) -0.04153(19) 0.19636(15) 0.0433(8) Uani 1 1 d . . .
H28A H 0.4670 -0.0808 0.2010 0.052 Uiso 1 1 calc R . .
H28B H 0.4468 -0.0151 0.2365 0.052 Uiso 1 1 calc R . .
C29 C 0.4297(2) 0.0091(2) 0.14398(16) 0.0537(9) Uani 1 1 d . . .
H29A H 0.3970 0.0508 0.1424 0.064 Uiso 1 1 calc R . .
H29B H 0.4816 0.0269 0.1531 0.064 Uiso 1 1 calc R . .
C30 C 0.4002(2) -0.0286(2) 0.08053(16) 0.0594(10) Uani 1 1 d . . .
H30A H 0.3965 0.0063 0.0473 0.071 Uiso 1 1 calc R . .
H30B H 0.4365 -0.0664 0.0803 0.071 Uiso 1 1 calc R . .
C31 C 0.32429(19) -0.0614(2) 0.06684(15) 0.0492(9) Uani 1 1 d . . .
H31A H 0.3084 -0.0877 0.0266 0.059 Uiso 1 1 calc R . .
H31B H 0.2869 -0.0230 0.0621 0.059 Uiso 1 1 calc R . .
C32 C 0.32432(18) -0.11305(19) 0.11856(13) 0.0415(8) Uani 1 1 d . . .
H32A H 0.2726 -0.1320 0.1087 0.050 Uiso 1 1 calc R . .
H32B H 0.3585 -0.1539 0.1215 0.050 Uiso 1 1 calc R . .
C33 C 0.33010(15) 0.07959(16) 0.63737(13) 0.0297(7) Uani 1 1 d . . .
C34 C 0.38198(15) 0.02687(16) 0.63810(13) 0.0289(7) Uani 1 1 d . . .
H34 H 0.3829 -0.0164 0.6599 0.035 Uiso 1 1 calc R . .
C35 C 0.43255(15) 0.03481(16) 0.60831(13) 0.0319(7) Uani 1 1 d . A .
C36 C 0.43374(16) 0.09817(16) 0.57713(13) 0.0330(7) Uani 1 1 d . . .
H36 H 0.4667 0.1035 0.5553 0.040 Uiso 1 1 calc R . .
C37 C 0.38623(15) 0.15298(16) 0.57854(12) 0.0303(7) Uani 1 1 d . B .
C38 C 0.33511(15) 0.14373(16) 0.60812(12) 0.0304(7) Uani 1 1 d . . .
H38 H 0.3028 0.1823 0.6083 0.037 Uiso 1 1 calc R . .
C39 C 0.48528(16) -0.02396(17) 0.60809(14) 0.0388(8) Uani 1 1 d D . .
C40 C 0.38542(17) 0.22111(17) 0.54488(14) 0.0388(8) Uani 1 1 d D . .
C41 C 0.22694(15) -0.01035(16) 0.65307(12) 0.0281(7) Uani 1 1 d . . .
C42 C 0.18092(15) -0.03579(17) 0.68433(13) 0.0324(7) Uani 1 1 d . . .
H42 H 0.1764 -0.0074 0.7168 0.039 Uiso 1 1 calc R . .
C43 C 0.14220(16) -0.10008(17) 0.66975(13) 0.0335(7) Uani 1 1 d . C .
C44 C 0.14593(16) -0.14277(17) 0.62198(14) 0.0365(8) Uani 1 1 d . . .
H44 H 0.1196 -0.1870 0.6119 0.044 Uiso 1 1 calc R . .
C45 C 0.18912(15) -0.11909(17) 0.58931(13) 0.0326(7) Uani 1 1 d . D .
C46 C 0.22834(15) -0.05484(16) 0.60475(13) 0.0295(7) Uani 1 1 d . . .
H46 H 0.2575 -0.0404 0.5814 0.035 Uiso 1 1 calc R . .
C47 C 0.09603(18) -0.1227(2) 0.70586(16) 0.0499(9) Uani 1 1 d D . .
C48 C 0.19465(19) -0.16366(19) 0.53790(16) 0.0486(9) Uani 1 1 d D . .
C49 C 0.20033(15) 0.12517(16) 0.64917(14) 0.0320(7) Uani 1 1 d . . .
C50 C 0.16889(16) 0.15371(17) 0.69032(14) 0.0350(7) Uani 1 1 d . . .
H50 H 0.1923 0.1435 0.7338 0.042 Uiso 1 1 calc R . .
C51 C 0.10437(16) 0.19658(17) 0.66889(15) 0.0392(8) Uani 1 1 d . E .
C52 C 0.06962(17) 0.21420(18) 0.60607(15) 0.0398(8) Uani 1 1 d . . .
H52 H 0.0262 0.2442 0.5917 0.048 Uiso 1 1 calc R . .
C53 C 0.09960(16) 0.18707(17) 0.56460(14) 0.0357(8) Uani 1 1 d . F .
C54 C 0.16252(15) 0.14290(16) 0.58636(13) 0.0317(7) Uani 1 1 d . . .
H54 H 0.1809 0.1236 0.5568 0.038 Uiso 1 1 calc R . .
C55 C 0.07441(19) 0.2259(2) 0.71492(17) 0.0542(10) Uani 1 1 d D . .
C56 C 0.06648(18) 0.20637(19) 0.49715(16) 0.0464(9) Uani 1 1 d D . .
C57 C 0.31934(15) 0.07291(16) 0.74788(13) 0.0294(7) Uani 1 1 d . . .
C58 C 0.35064(16) 0.13943(17) 0.77366(13) 0.0342(7) Uani 1 1 d . . .
H58 H 0.3430 0.1794 0.7465 0.041 Uiso 1 1 calc R . .
C59 C 0.39185(16) 0.14868(17) 0.83669(14) 0.0375(8) Uani 1 1 d . G .
C60 C 0.40436(17) 0.09151(19) 0.87788(14) 0.0406(8) Uani 1 1 d . . .
H60 H 0.4315 0.0980 0.9216 0.049 Uiso 1 1 calc R . .
C61 C 0.37642(16) 0.02478(18) 0.85387(13) 0.0370(8) Uani 1 1 d . H .
C62 C 0.33477(15) 0.01688(17) 0.78973(12) 0.0317(7) Uani 1 1 d . . .
H62 H 0.3162 -0.0293 0.7742 0.038 Uiso 1 1 calc R . .
C63 C 0.42155(19) 0.22136(19) 0.86081(15) 0.0486(9) Uani 1 1 d D . .
C64 C 0.38876(19) -0.0385(2) 0.89637(15) 0.0501(10) Uani 1 1 d D . .
F1A F 0.4843(3) -0.0783(3) 0.6451(3) 0.0641(17) Uani 0.422(5) 1 d PD A 2
F2A F 0.5571(3) -0.0029(4) 0.6322(4) 0.058(2) Uani 0.422(5) 1 d PD A 2
F3A F 0.4696(5) -0.0493(5) 0.5526(4) 0.102(3) Uani 0.422(5) 1 d PD A 2
F4A F 0.3762(3) 0.2797(3) 0.5750(3) 0.0458(16) Uani 0.492(6) 1 d PD B 2
F5A F 0.3267(4) 0.2231(4) 0.4902(3) 0.084(3) Uani 0.492(6) 1 d PD B 2
F6A F 0.4464(4) 0.2345(4) 0.5321(4) 0.085(2) Uani 0.492(6) 1 d PD B 2
F7A F 0.0286(3) -0.0895(4) 0.6843(3) 0.108(2) Uani 0.504(4) 1 d PD C 2
F8A F 0.1233(3) -0.1101(4) 0.7634(2) 0.107(3) Uani 0.504(4) 1 d PD C 2
F9A F 0.0753(4) -0.1906(3) 0.6957(4) 0.127(2) Uani 0.504(4) 1 d PD C 2
F10A F 0.1606(4) -0.2268(4) 0.5312(4) 0.105(2) Uani 0.413(4) 1 d PD D 2
F11A F 0.2692(4) -0.1883(4) 0.5608(3) 0.074(2) Uani 0.413(4) 1 d PD D 2
F12A F 0.1894(6) -0.1329(5) 0.4876(4) 0.134(4) Uani 0.413(4) 1 d PD D 2
F14A F 0.0626(3) 0.1754(3) 0.7506(2) 0.0834(18) Uani 0.603(9) 1 d PD E 2
F13A F 0.1226(3) 0.2697(3) 0.7564(3) 0.130(2) Uani 0.603(9) 1 d PD E 2
F15A F 0.0078(3) 0.2605(4) 0.6900(3) 0.0784(19) Uani 0.603(9) 1 d PD E 2
F16A F -0.0024(5) 0.2342(7) 0.4854(4) 0.117(5) Uani 0.354(6) 1 d PD F 2
F17A F 0.0535(5) 0.1475(4) 0.4626(3) 0.055(3) Uani 0.354(6) 1 d PD F 2
F18A F 0.1070(6) 0.2562(7) 0.4840(5) 0.116(5) Uani 0.354(6) 1 d PD F 2
F19A F 0.4350(3) 0.2608(3) 0.8185(2) 0.0668(16) Uani 0.559(5) 1 d PD G 2
F20A F 0.3742(3) 0.2631(3) 0.8732(3) 0.1060(17) Uani 0.559(5) 1 d PD G 2
F21A F 0.4884(4) 0.2233(4) 0.9068(3) 0.149(4) Uani 0.559(5) 1 d PD G 2
F22A F 0.4071(3) -0.0966(2) 0.87306(19) 0.0782(19) Uani 0.634(6) 1 d PD H 2
F23A F 0.3301(3) -0.0539(4) 0.9104(3) 0.0919(19) Uani 0.634(6) 1 d PD H 2
F24A F 0.4454(3) -0.0285(3) 0.9508(2) 0.0615(14) Uani 0.634(6) 1 d PD H 2
F13 F 0.1258(4) 0.2696(4) 0.7566(4) 0.069(3) Uani 0.397(9) 1 d PD E 1

loop_
_atom_site_aniso_label
_atom_site_aniso_U_11
_atom_site_aniso_U_22
_atom_site_aniso_U_33
_atom_site_aniso_U_23
_atom_site_aniso_U_13
_atom_site_aniso_U_12
Fe1 0.0335(2) 0.0346(2) 0.0363(2) -0.00478(19) 0.01885(17) 0.00162(19)
F1 0.102(2) 0.045(3) 0.133(3) 0.008(2) 0.086(2) 0.010(2)
O1 0.0480(12) 0.0617(16) 0.0538(13) -0.0055(12) 0.0233(10) -0.0161(12)
N1 0.0314(11) 0.0311(14) 0.0314(12) 0.0002(10) 0.0145(10) 0.0030(11)
C1 0.0331(14) 0.059(2) 0.0305(15) -0.0053(15) 0.0167(12) 0.0020(16)
B1 0.0327(15) 0.0313(19) 0.0272(16) -0.0035(14) 0.0146(13) -0.0013(14)
F2 0.057(3) 0.095(4) 0.067(3) -0.029(3) -0.004(2) 0.022(3)
O2 0.0398(12) 0.108(2) 0.0577(15) 0.0288(15) 0.0195(11) 0.0199(14)
N2 0.0356(12) 0.0325(14) 0.0351(12) 0.0005(11) 0.0190(10) 0.0046(11)
C2 0.0387(16) 0.058(2) 0.0545(19) 0.0006(17) 0.0277(15) 0.0049(16)
B2 0.0337(16) 0.037(2) 0.0260(16) -0.0033(14) 0.0142(13) -0.0002(15)
F3 0.080(2) 0.064(3) 0.0426(19) -0.0040(18) 0.0377(16) 0.021(2)
N3 0.0338(12) 0.0324(14) 0.0262(11) -0.0060(10) 0.0139(10) -0.0011(11)
C3 0.0403(16) 0.051(2) 0.0470(18) -0.0223(16) 0.0189(14) -0.0088(16)
F4 0.070(2) 0.044(3) 0.089(3) 0.011(2) 0.050(2) 0.006(2)
C4 0.063(2) 0.037(2) 0.056(2) -0.0130(16) 0.0276(17) -0.0069(17)
F5 0.089(3) 0.052(3) 0.037(2) 0.012(2) 0.014(2) -0.027(3)
C5 0.0591(19) 0.040(2) 0.071(2) -0.0165(18) 0.0316(17) 0.0078(17)
F6 0.0370(19) 0.042(3) 0.056(2) 0.0041(19) 0.0228(17) -0.0119(19)
C6 0.0672(19) 0.062(2) 0.0483(18) -0.0287(17) 0.0384(15) -0.0203(19)
F7 0.120(3) 0.070(4) 0.163(4) 0.003(3) 0.121(3) -0.003(3)
C7 0.064(2) 0.049(2) 0.0331(17) -0.0130(16) 0.0143(16) 0.0005(18)
F8 0.071(3) 0.146(5) 0.061(3) 0.060(3) 0.030(2) 0.021(3)
C8 0.0269(13) 0.0346(17) 0.0305(14) -0.0014(13) 0.0117(11) -0.0020(13)
F9 0.060(2) 0.120(5) 0.062(3) -0.031(3) 0.035(2) -0.057(3)
C9 0.0359(14) 0.0314(16) 0.0282(14) 0.0000(12) 0.0169(11) 0.0018(13)
F10 0.073(2) 0.082(3) 0.063(2) -0.044(2) 0.0349(18) -0.031(2)
C10 0.0403(15) 0.0337(17) 0.0430(16) -0.0064(14) 0.0202(13) -0.0056(14)
F11 0.159(4) 0.052(3) 0.041(2) 0.0089(18) 0.035(2) 0.059(3)
C11 0.0687(19) 0.0339(19) 0.0551(19) -0.0045(15) 0.0388(16) -0.0035(16)
F12 0.078(2) 0.041(2) 0.0295(16) -0.0106(14) 0.0335(15) -0.0134(18)
C12 0.071(2) 0.039(2) 0.048(2) 0.0079(16) 0.0236(17) 0.0033(18)
C13 0.0468(17) 0.052(2) 0.0349(16) 0.0036(15) 0.0166(14) 0.0073(16)
F14 0.098(4) 0.133(7) 0.131(5) -0.061(5) 0.085(4) -0.075(5)
C14 0.0372(15) 0.0379(18) 0.0306(15) -0.0008(13) 0.0142(12) -0.0009(14)
F15 0.098(4) 0.137(6) 0.103(5) -0.006(5) 0.059(4) 0.087(4)
C15 0.0338(14) 0.0313(17) 0.0402(16) 0.0003(13) 0.0184(12) 0.0030(13)
F16 0.078(2) 0.067(2) 0.061(2) 0.0171(19) 0.0281(19) 0.043(2)
C16 0.0340(15) 0.0373(18) 0.0443(17) 0.0023(14) 0.0157(13) -0.0026(14)
F17 0.060(2) 0.067(3) 0.057(3) 0.012(2) 0.006(2) -0.002(2)
C17 0.0423(18) 0.062(2) 0.057(2) 0.0220(19) 0.0119(16) 0.0051(18)
F18 0.0524(19) 0.069(3) 0.0427(18) 0.0119(17) 0.0159(15) -0.0130(18)
C18 0.0495(19) 0.053(2) 0.066(2) 0.0296(19) 0.0207(17) 0.0062(18)
F19 0.129(3) 0.109(4) 0.170(4) -0.103(3) 0.130(3) -0.091(3)
C19 0.0449(17) 0.0276(18) 0.082(2) 0.0047(16) 0.0334(16) -0.0008(15)
F20 0.074(4) 0.072(4) 0.103(5) -0.021(4) -0.010(4) 0.032(4)
C20 0.0326(14) 0.0368(18) 0.0397(16) -0.0010(14) 0.0159(12) 0.0020(14)
F21 0.132(5) 0.045(3) 0.045(3) -0.025(2) 0.005(3) -0.033(3)
C21 0.0370(15) 0.0298(16) 0.0277(14) -0.0049(12) 0.0116(12) 0.0050(13)
F22 0.062(4) 0.079(5) 0.137(6) 0.083(4) 0.031(4) -0.004(4)
C22 0.0383(15) 0.047(2) 0.0331(16) -0.0036(14) 0.0128(13) 0.0076(15)
F23 0.231(10) 0.095(6) 0.029(4) -0.020(4) 0.037(5) -0.063(7)
C23 0.0449(17) 0.064(2) 0.0460(19) 0.0057(17) 0.0180(15) 0.0200(17)
F24 0.066(3) 0.102(6) 0.100(4) 0.064(4) 0.065(3) 0.032(4)
C24 0.071(2) 0.040(2) 0.0415(18) 0.0028(15) 0.0258(16) 0.0203(17)
C25 0.0571(19) 0.0328(18) 0.0375(17) -0.0026(14) 0.0130(15) 0.0085(16)
C26 0.0418(17) 0.0312(17) 0.0372(17) -0.0020(14) 0.0082(14) 0.0024(14)
C27 0.0368(14) 0.0359(18) 0.0319(15) -0.0020(13) 0.0165(12) 0.0015(13)
C28 0.0446(16) 0.049(2) 0.0457(17) -0.0070(15) 0.0277(14) -0.0068(15)
C29 0.0622(18) 0.052(2) 0.064(2) -0.0022(17) 0.0428(16) -0.0038(18)
C30 0.074(2) 0.070(3) 0.0530(19) 0.0101(18) 0.0450(16) 0.005(2)
C31 0.0557(19) 0.057(2) 0.0375(17) -0.0018(16) 0.0210(15) 0.0080(18)
C32 0.0420(16) 0.056(2) 0.0274(15) -0.0042(15) 0.0145(13) 0.0031(16)
C33 0.0272(13) 0.0328(17) 0.0243(14) -0.0048(12) 0.0046(11) -0.0041(13)
C34 0.0297(13) 0.0266(16) 0.0308(14) -0.0028(12) 0.0121(11) -0.0076(12)
C35 0.0290(13) 0.0338(17) 0.0325(15) -0.0036(13) 0.0111(12) 0.0006(13)
C36 0.0351(14) 0.0352(17) 0.0315(15) -0.0048(13) 0.0159(12) -0.0092(13)
C37 0.0312(14) 0.0329(17) 0.0240(14) -0.0014(12) 0.0075(11) -0.0009(13)
C38 0.0297(13) 0.0346(17) 0.0274(14) -0.0008(13) 0.0114(11) 0.0017(13)
C39 0.0390(15) 0.0369(19) 0.0453(17) -0.0028(15) 0.0214(13) -0.0019(15)
C40 0.0468(17) 0.0361(18) 0.0363(16) 0.0017(14) 0.0189(14) 0.0004(15)
C41 0.0263(13) 0.0332(17) 0.0237(13) 0.0018(12) 0.0082(11) 0.0033(12)
C42 0.0321(13) 0.0398(18) 0.0285(14) -0.0024(13) 0.0154(11) 0.0013(13)
C43 0.0366(15) 0.0339(17) 0.0313(15) -0.0029(13) 0.0144(12) -0.0063(14)
C44 0.0345(15) 0.0352(18) 0.0362(16) -0.0009(14) 0.0094(13) -0.0055(14)
C45 0.0313(14) 0.0338(17) 0.0324(15) -0.0073(13) 0.0120(12) -0.0017(13)
C46 0.0295(13) 0.0323(17) 0.0284(14) -0.0015(12) 0.0128(11) 0.0010(13)
C47 0.0471(17) 0.060(2) 0.0502(19) -0.0073(17) 0.0268(15) -0.0139(18)
C48 0.0555(19) 0.043(2) 0.053(2) -0.0105(17) 0.0272(16) -0.0064(17)
C49 0.0326(14) 0.0256(16) 0.0395(16) -0.0044(13) 0.0157(12) -0.0057(12)
C50 0.0397(15) 0.0350(18) 0.0355(15) -0.0038(13) 0.0200(12) -0.0035(14)
C51 0.0377(15) 0.0372(18) 0.0485(17) -0.0109(14) 0.0230(13) -0.0013(14)
C52 0.0299(14) 0.0365(18) 0.0521(19) -0.0083(15) 0.0148(14) -0.0002(14)
C53 0.0284(14) 0.0363(18) 0.0389(17) -0.0024(14) 0.0090(13) -0.0004(13)
C54 0.0296(14) 0.0315(17) 0.0320(15) -0.0036(13) 0.0094(12) -0.0039(13)
C55 0.0462(18) 0.060(2) 0.063(2) -0.0104(19) 0.0280(17) -0.0004(19)
C56 0.0359(17) 0.046(2) 0.049(2) -0.0018(17) 0.0065(15) 0.0035(16)
C57 0.0287(13) 0.0316(16) 0.0306(14) -0.0061(12) 0.0146(11) -0.0010(12)
C58 0.0354(15) 0.0334(17) 0.0332(15) -0.0044(13) 0.0124(12) 0.0009(14)
C59 0.0372(15) 0.0407(19) 0.0372(16) -0.0155(14) 0.0169(13) -0.0073(14)
C60 0.0371(15) 0.059(2) 0.0242(14) -0.0095(15) 0.0100(12) -0.0086(16)
C61 0.0379(15) 0.048(2) 0.0269(14) -0.0046(14) 0.0143(12) -0.0079(15)
C62 0.0359(14) 0.0374(17) 0.0243(14) -0.0072(13) 0.0144(11) -0.0067(13)
C63 0.0524(19) 0.047(2) 0.0436(19) -0.0144(17) 0.0155(16) -0.0021(18)
C64 0.0537(19) 0.066(3) 0.0324(17) 0.0013(17) 0.0181(15) -0.0134(19)
F1A 0.085(3) 0.038(3) 0.107(4) 0.042(3) 0.079(3) 0.035(3)
F2A 0.025(2) 0.034(3) 0.121(5) 0.007(3) 0.034(3) 0.000(2)
F3A 0.102(6) 0.094(6) 0.083(5) -0.050(4) 0.003(4) 0.030(5)
F4A 0.058(3) 0.032(3) 0.048(3) 0.004(2) 0.021(2) -0.003(2)
F5A 0.097(5) 0.081(5) 0.044(3) 0.020(3) -0.005(3) -0.010(4)
F6A 0.099(4) 0.080(4) 0.113(4) 0.057(3) 0.080(3) 0.031(3)
F7A 0.073(3) 0.161(7) 0.114(4) 0.023(4) 0.060(3) 0.008(4)
F8A 0.100(3) 0.191(7) 0.044(3) -0.023(3) 0.043(2) -0.083(4)
F9A 0.188(5) 0.071(4) 0.201(6) -0.029(4) 0.162(4) -0.056(4)
F10A 0.107(4) 0.081(4) 0.163(6) -0.081(4) 0.093(4) -0.059(4)
F11A 0.097(4) 0.073(5) 0.069(4) -0.019(3) 0.052(3) 0.025(4)
F12A 0.210(9) 0.115(7) 0.044(4) -0.002(4) 0.013(5) 0.103(7)
F14A 0.128(4) 0.081(4) 0.077(3) 0.025(3) 0.080(3) 0.048(3)
F13A 0.107(3) 0.176(5) 0.150(3) -0.131(3) 0.098(3) -0.072(4)
F15A 0.063(3) 0.106(5) 0.074(3) -0.009(3) 0.034(2) 0.011(3)
F16A 0.060(5) 0.219(13) 0.036(5) -0.015(6) -0.020(4) 0.079(6)
F17A 0.078(5) 0.056(5) 0.024(3) -0.032(3) 0.014(3) 0.008(4)
F18A 0.131(9) 0.100(8) 0.073(7) 0.022(6) -0.011(6) -0.036(7)
F19A 0.088(3) 0.047(3) 0.065(3) -0.015(2) 0.029(2) -0.031(2)
F20A 0.150(3) 0.065(3) 0.171(4) -0.065(3) 0.138(3) -0.044(3)
F21A 0.146(6) 0.071(4) 0.114(5) 0.018(4) -0.080(5) -0.043(4)
F22A 0.157(5) 0.036(2) 0.036(2) -0.0052(19) 0.031(2) 0.005(3)
F23A 0.073(3) 0.138(5) 0.080(3) 0.031(3) 0.045(2) -0.003(3)
F24A 0.063(2) 0.073(3) 0.030(2) 0.0228(19) -0.0032(17) -0.015(2)
F13 0.055(4) 0.075(5) 0.069(5) -0.026(5) 0.014(4) 0.012(4)

loop_
_atom_type_symbol
_atom_type_description
_atom_type_scat_dispersion_real
_atom_type_scat_dispersion_imag
_atom_type_scat_source
C C 0.0033 0.0016 'International Tables Vol C Tables 4.2.6.8 and 6.1.1.4'
H H 0.0000 0.0000 'International Tables Vol C Tables 4.2.6.8 and 6.1.1.4'
B B 0.0013 0.0007 'International Tables Vol C Tables 4.2.6.8 and 6.1.1.4'
N N 0.0061 0.0033 'International Tables Vol C Tables 4.2.6.8 and 6.1.1.4'
O O 0.0106 0.0060 'International Tables Vol C Tables 4.2.6.8 and 6.1.1.4'
F F 0.0171 0.0103 'International Tables Vol C Tables 4.2.6.8 and 6.1.1.4'
Fe Fe 0.3463 0.8444 'International Tables Vol C Tables 4.2.6.8 and 6.1.1.4'

loop_
_geom_angle_atom_site_label_1
_geom_angle_atom_site_label_2
_geom_angle_atom_site_label_3
_geom_angle
_geom_angle_site_symmetry_1
_geom_angle_site_symmetry_3
_geom_angle_publ_flag
C1 Fe1 C2 91.53(15) . . ?
C1 Fe1 C8 92.76(14) . . ?
C2 Fe1 C8 93.36(14) . . ?
C1 Fe1 C5 121.06(15) . . ?
C2 Fe1 C5 92.38(16) . . ?
C8 Fe1 C5 145.51(14) . . ?
C1 Fe1 C7 100.37(14) . . ?
C2 Fe1 C7 157.94(16) . . ?
C8 Fe1 C7 104.44(13) . . ?
C5 Fe1 C7 65.58(14) . . ?
C1 Fe1 C4 158.39(14) . . ?
C2 Fe1 C4 97.63(16) . . ?
C8 Fe1 C4 106.12(13) . . ?
C5 Fe1 C4 39.39(14) . . ?
C7 Fe1 C4 65.23(14) . . ?
C1 Fe1 C6 93.03(14) . . ?
C2 Fe1 C6 122.12(15) . . ?
C8 Fe1 C6 143.83(13) . . ?
C5 Fe1 C6 38.87(15) . . ?
C7 Fe1 C6 39.44(14) . . ?
C4 Fe1 C6 65.52(15) . . ?
C1 Fe1 C3 135.99(14) . . ?
C2 Fe1 C3 132.46(16) . . ?
C8 Fe1 C3 86.39(12) . . ?
C5 Fe1 C3 65.11(14) . . ?
C7 Fe1 C3 38.65(14) . . ?
C4 Fe1 C3 38.50(13) . . ?
C6 Fe1 C3 65.18(13) . . ?
C8 N1 C9 127.2(2) . . ?
C8 N1 B1 87.3(2) . . ?
C9 N1 B1 144.2(2) . . ?
O1 C1 Fe1 177.9(3) . . ?
N3 B1 N2 136.7(3) . . ?
N3 B1 N1 136.8(3) . . ?
N2 B1 N1 86.5(2) . . ?
N3 B1 C8 179.4(3) . . ?
N2 B1 C8 43.24(15) . . ?
N1 B1 C8 43.27(15) . . ?
C8 N2 C15 127.7(2) . . ?
C8 N2 B1 87.9(2) . . ?
C15 N2 B1 144.4(2) . . ?
O2 C2 Fe1 178.1(3) . . ?
C41 B2 C49 104.0(2) . . ?
C41 B2 C33 112.0(2) . . ?
C49 B2 C33 112.1(2) . . ?
C41 B2 C57 111.8(2) . . ?
C49 B2 C57 110.9(2) . . ?
C33 B2 C57 106.3(2) . . ?
B1 N3 C27 118.1(3) . . ?
B1 N3 C21 119.4(2) . . ?
C27 N3 C21 122.4(2) . . ?
C4 C3 C7 109.1(3) . . ?
C4 C3 Fe1 70.64(19) . . ?
C7 C3 Fe1 70.28(19) . . ?
C3 C4 C5 107.6(3) . . ?
C3 C4 Fe1 70.9(2) . . ?
C5 C4 Fe1 70.0(2) . . ?
C6 C5 C4 108.1(3) . . ?
C6 C5 Fe1 70.8(2) . . ?
C4 C5 Fe1 70.6(2) . . ?
C5 C6 C7 107.5(3) . . ?
C5 C6 Fe1 70.3(2) . . ?
C7 C6 Fe1 70.01(19) . . ?
C3 C7 C6 107.7(3) . . ?
C3 C7 Fe1 71.07(19) . . ?
C6 C7 Fe1 70.55(19) . . ?
N2 C8 N1 98.3(2) . . ?
N2 C8 Fe1 130.8(2) . . ?
N1 C8 Fe1 130.8(2) . . ?
N2 C8 B1 48.85(17) . . ?
N1 C8 B1 49.46(17) . . ?
Fe1 C8 B1 177.89(19) . . ?
N1 C9 C14 112.5(2) . . ?
N1 C9 C10 112.5(2) . . ?
C14 C9 C10 111.6(2) . . ?
C11 C10 C9 110.7(3) . . ?
C12 C11 C10 111.5(3) . . ?
C13 C12 C11 111.9(3) . . ?
C12 C13 C14 111.0(3) . . ?
C9 C14 C13 111.4(2) . . ?
N2 C15 C20 111.8(2) . . ?
N2 C15 C16 111.6(2) . . ?
C20 C15 C16 112.8(3) . . ?
C17 C16 C15 111.3(3) . . ?
C16 C17 C18 110.6(3) . . ?
C19 C18 C17 109.6(3) . . ?
C18 C19 C20 111.6(3) . . ?
C15 C20 C19 111.0(2) . . ?
N3 C21 C26 112.6(2) . . ?
N3 C21 C22 114.6(2) . . ?
C26 C21 C22 111.2(2) . . ?
C23 C22 C21 109.8(3) . . ?
C24 C23 C22 111.3(3) . . ?
C25 C24 C23 110.7(3) . . ?
C24 C25 C26 111.1(3) . . ?
C21 C26 C25 110.7(2) . . ?
N3 C27 C28 114.9(2) . . ?
N3 C27 C32 115.4(3) . . ?
C28 C27 C32 110.9(3) . . ?
C27 C28 C29 109.6(3) . . ?
C30 C29 C28 111.3(3) . . ?
C31 C30 C29 111.4(3) . . ?
C30 C31 C32 112.4(3) . . ?
C27 C32 C31 108.6(3) . . ?
C34 C33 C38 115.7(3) . . ?
C34 C33 B2 121.0(3) . . ?
C38 C33 B2 123.3(3) . . ?
C35 C34 C33 122.9(3) . . ?
C34 C35 C36 119.9(3) . . ?
C34 C35 C39 121.3(3) . . ?
C36 C35 C39 118.7(3) . . ?
C37 C36 C35 118.7(3) . . ?
C36 C37 C38 120.5(3) . . ?
C36 C37 C40 120.0(3) . . ?
C38 C37 C40 119.4(3) . . ?
C33 C38 C37 122.1(3) . . ?
F3A C39 F1 83.3(5) . . ?
F3A C39 F2 120.0(6) . . ?
F1 C39 F2 109.9(4) . . ?
F3A C39 F2A 109.6(6) . . ?
F1 C39 F2A 122.2(4) . . ?
F2 C39 F2A 15.5(5) . . ?
F3A C39 F1A 107.6(6) . . ?
F1 C39 F1A 26.5(4) . . ?
F2 C39 F1A 88.3(4) . . ?
F2A C39 F1A 102.9(4) . . ?
F3A C39 F3 20.7(5) . . ?
F1 C39 F3 101.4(4) . . ?
F2 C39 F3 103.9(4) . . ?
F2A C39 F3 91.4(5) . . ?
F1A C39 F3 122.9(4) . . ?
F3A C39 C35 111.9(4) . . ?
F1 C39 C35 114.3(3) . . ?
F2 C39 C35 113.9(4) . . ?
F2A C39 C35 111.8(4) . . ?
F1A C39 C35 112.6(4) . . ?
F3 C39 C35 112.3(3) . . ?
F6A C40 F6 15.7(4) . . ?
F6A C40 F5A 106.0(5) . . ?
F6 C40 F5A 121.2(5) . . ?
F6A C40 F5 91.4(5) . . ?
F6 C40 F5 106.9(4) . . ?
F5A C40 F5 16.0(6) . . ?
F6A C40 F4 114.8(5) . . ?
F6 C40 F4 107.5(4) . . ?
F5A C40 F4 92.6(5) . . ?
F5 C40 F4 105.1(4) . . ?
F6A C40 F4A 105.1(5) . . ?
F6 C40 F4A 96.1(4) . . ?
F5A C40 F4A 103.8(5) . . ?
F5 C40 F4A 114.9(4) . . ?
F4 C40 F4A 12.8(4) . . ?
F6A C40 C37 116.2(4) . . ?
F6 C40 C37 110.1(3) . . ?
F5A C40 C37 110.9(4) . . ?
F5 C40 C37 113.4(3) . . ?
F4 C40 C37 113.5(4) . . ?
F4A C40 C37 113.8(4) . . ?
C46 C41 C42 114.3(3) . . ?
C46 C41 B2 125.1(3) . . ?
C42 C41 B2 120.5(3) . . ?
C43 C42 C41 123.1(3) . . ?
C42 C43 C44 120.6(3) . . ?
C42 C43 C47 119.1(3) . . ?
C44 C43 C47 120.3(3) . . ?
C43 C44 C45 118.2(3) . . ?
C44 C45 C46 120.7(3) . . ?
C44 C45 C48 119.6(3) . . ?
C46 C45 C48 119.6(3) . . ?
C45 C46 C41 123.1(3) . . ?
F8A C47 F9 125.4(5) . . ?
F8A C47 F8 40.4(4) . . ?
F9 C47 F8 105.3(5) . . ?
F8A C47 F9A 110.1(6) . . ?
F9 C47 F9A 34.3(4) . . ?
F8 C47 F9A 76.4(5) . . ?
F8A C47 F7 67.3(5) . . ?
F9 C47 F7 103.7(4) . . ?
F8 C47 F7 105.8(5) . . ?
F9A C47 F7 129.9(5) . . ?
F8A C47 F7A 105.0(5) . . ?
F9 C47 F7A 68.0(4) . . ?
F8 C47 F7A 134.6(5) . . ?
F9A C47 F7A 101.4(5) . . ?
F7 C47 F7A 41.4(4) . . ?
F8A C47 C43 116.6(4) . . ?
F9 C47 C43 116.2(4) . . ?
F8 C47 C43 112.1(4) . . ?
F9A C47 C43 112.0(4) . . ?
F7 C47 C43 112.8(4) . . ?
F7A C47 C43 110.5(4) . . ?
F12A C48 F11 109.6(6) . . ?
F12A C48 F10A 115.6(6) . . ?
F11 C48 F10A 73.4(4) . . ?
F12A C48 F12 13.4(6) . . ?
F11 C48 F12 106.1(4) . . ?
F10A C48 F12 127.9(5) . . ?
F12A C48 F10 85.2(6) . . ?
F11 C48 F10 109.0(4) . . ?
F10A C48 F10 40.8(4) . . ?
F12 C48 F10 98.6(3) . . ?
F12A C48 F11A 102.2(6) . . ?
F11 C48 F11A 24.5(4) . . ?
F10A C48 F11A 97.7(5) . . ?
F12 C48 F11A 93.9(4) . . ?
F10 C48 F11A 132.8(5) . . ?
F12A C48 C45 118.3(5) . . ?
F11 C48 C45 117.6(3) . . ?
F10A C48 C45 114.2(4) . . ?
F12 C48 C45 111.3(3) . . ?
F10 C48 C45 112.3(3) . . ?
F11A C48 C45 104.8(4) . . ?
C54 C49 C50 115.4(3) . . ?
C54 C49 B2 121.7(3) . . ?
C50 C49 B2 122.5(3) . . ?
C51 C50 C49 121.7(3) . . ?
C52 C51 C50 120.9(3) . . ?
C52 C51 C55 119.9(3) . . ?
C50 C51 C55 119.1(3) . . ?
C53 C52 C51 118.6(3) . . ?
C54 C53 C52 119.8(3) . . ?
C54 C53 C56 119.2(3) . . ?
C52 C53 C56 120.9(3) . . ?
C53 C54 C49 123.6(3) . . ?
F14 C55 F15 106.4(6) . . ?
F14 C55 F13A 107.9(5) . . ?
F15 C55 F13A 102.5(5) . . ?
F14 C55 F14A 7.2(5) . . ?
F15 C55 F14A 113.0(6) . . ?
F13A C55 F14A 103.0(5) . . ?
F14 C55 F15A 97.8(5) . . ?
F15 C55 F15A 8.8(6) . . ?
F13A C55 F15A 107.2(5) . . ?
F14A C55 F15A 104.5(4) . . ?
F14 C55 F13 108.7(6) . . ?
F15 C55 F13 104.1(6) . . ?
F13A C55 F13 2.2(6) . . ?
F14A C55 F13 103.6(5) . . ?
F15A C55 F13 109.0(5) . . ?
F14 C55 C51 114.1(5) . . ?
F15 C55 C51 111.9(5) . . ?
F13A C55 C51 113.1(4) . . ?
F14A C55 C51 112.5(4) . . ?
F15A C55 C51 115.5(4) . . ?
F13 C55 C51 110.9(5) . . ?
F16 C56 F18A 92.4(6) . . ?
F16 C56 F17A 110.0(5) . . ?
F18A C56 F17A 116.0(8) . . ?
F16 C56 F16A 15.1(7) . . ?
F18A C56 F16A 107.2(8) . . ?
F17A C56 F16A 104.9(7) . . ?
F16 C56 F18 106.6(4) . . ?
F18A C56 F18 18.9(7) . . ?
F17A C56 F18 98.7(5) . . ?
F16A C56 F18 121.7(7) . . ?
F16 C56 F17 104.4(3) . . ?
F18A C56 F17 116.6(7) . . ?
F17A C56 F17 5.6(5) . . ?
F16A C56 F17 99.6(6) . . ?
F18 C56 F17 100.3(4) . . ?
F16 C56 C53 116.9(4) . . ?
F18A C56 C53 111.2(5) . . ?
F17A C56 C53 109.7(4) . . ?
F16A C56 C53 107.3(5) . . ?
F18 C56 C53 113.4(3) . . ?
F17 C56 C53 113.6(3) . . ?
C62 C57 C58 115.5(3) . . ?
C62 C57 B2 125.1(3) . . ?
C58 C57 B2 119.4(3) . . ?
C59 C58 C57 122.5(3) . . ?
C58 C59 C60 120.5(3) . . ?
C58 C59 C63 119.4(3) . . ?
C60 C59 C63 120.1(3) . . ?
C61 C60 C59 118.6(3) . . ?
C60 C61 C62 119.7(3) . . ?
C60 C61 C64 120.5(3) . . ?
C62 C61 C64 119.7(3) . . ?
C57 C62 C61 123.1(3) . . ?
F19 C63 F20A 115.8(5) . . ?
F19 C63 F20 108.8(6) . . ?
F20A C63 F20 16.3(5) . . ?
F19 C63 F21A 78.2(5) . . ?
F20A C63 F21A 110.3(6) . . ?
F20 C63 F21A 124.7(6) . . ?
F19 C63 F19A 23.8(4) . . ?
F20A C63 F19A 100.0(4) . . ?
F20 C63 F19A 89.1(5) . . ?
F21A C63 F19A 100.4(5) . . ?
F19 C63 F21 109.1(5) . . ?
F20A C63 F21 86.8(5) . . ?
F20 C63 F21 103.1(5) . . ?
F21A C63 F21 32.7(5) . . ?
F19A C63 F21 128.3(5) . . ?
F19 C63 C59 115.7(4) . . ?
F20A C63 C59 115.4(4) . . ?
F20 C63 C59 109.5(4) . . ?
F21A C63 C59 116.1(4) . . ?
F19A C63 C59 112.6(3) . . ?
F21 C63 C59 110.0(4) . . ?
F23 C64 F23A 85.6(6) . . ?
F23 C64 F24 107.3(7) . . ?
F23A C64 F24 115.3(5) . . ?
F23 C64 F22A 115.5(6) . . ?
F23A C64 F22A 107.7(5) . . ?
F24 C64 F22A 10.8(4) . . ?
F23 C64 F24A 19.9(7) . . ?
F23A C64 F24A 105.2(4) . . ?
F24 C64 F24A 95.0(4) . . ?
F22A C64 F24A 104.9(4) . . ?
F23 C64 F22 103.6(7) . . ?
F23A C64 F22 19.0(6) . . ?
F24 C64 F22 103.2(6) . . ?
F22A C64 F22 94.0(5) . . ?
F24A C64 F22 122.5(5) . . ?
F23 C64 C61 118.5(5) . . ?
F23A C64 C61 113.6(4) . . ?
F24 C64 C61 113.6(4) . . ?
F22A C64 C61 112.5(3) . . ?
F24A C64 C61 112.3(4) . . ?
F22 C64 C61 109.1(4) . . ?

loop_
_geom_bond_atom_site_label_1
_geom_bond_atom_site_label_2
_geom_bond_distance
_geom_bond_site_symmetry_2
_geom_bond_publ_flag
Fe1 C1 1.775(4) . ?
Fe1 C2 1.777(3) . ?
Fe1 C8 1.938(3) . ?
Fe1 C5 2.100(4) . ?
Fe1 C7 2.100(3) . ?
Fe1 C4 2.107(4) . ?
Fe1 C6 2.107(3) . ?
Fe1 C3 2.110(3) . ?
F1 C39 1.316(5) . ?
O1 C1 1.146(4) . ?
N1 C8 1.358(4) . ?
N1 C9 1.468(4) . ?
N1 B1 1.506(4) . ?
B1 N3 1.371(4) . ?
B1 N2 1.491(4) . ?
B1 C8 1.979(4) . ?
F2 C39 1.320(5) . ?
O2 C2 1.144(4) . ?
N2 C8 1.357(4) . ?
N2 C15 1.466(4) . ?
B2 C41 1.629(5) . ?
B2 C49 1.643(4) . ?
B2 C33 1.649(4) . ?
B2 C57 1.652(4) . ?
F3 C39 1.343(5) . ?
N3 C27 1.490(4) . ?
N3 C21 1.492(4) . ?
C3 C4 1.390(5) . ?
C3 C7 1.393(5) . ?
F4 C40 1.339(6) . ?
C4 C5 1.418(5) . ?
F5 C40 1.332(5) . ?
C5 C6 1.400(5) . ?
F6 C40 1.330(5) . ?
C6 C7 1.420(5) . ?
F7 C47 1.328(6) . ?
F8 C47 1.320(6) . ?
F9 C47 1.291(6) . ?
C9 C14 1.520(4) . ?
C9 C10 1.537(4) . ?
F10 C48 1.376(5) . ?
C10 C11 1.527(5) . ?
F11 C48 1.292(6) . ?
C11 C12 1.519(5) . ?
F12 C48 1.361(5) . ?
C12 C13 1.513(5) . ?
C13 C14 1.527(4) . ?
F14 C55 1.301(9) . ?
F15 C55 1.316(8) . ?
C15 C20 1.523(4) . ?
C15 C16 1.534(4) . ?
F16 C56 1.313(5) . ?
C16 C17 1.526(5) . ?
F17 C56 1.367(5) . ?
C17 C18 1.537(5) . ?
F18 C56 1.352(5) . ?
C18 C19 1.526(5) . ?
F19 C63 1.287(7) . ?
C19 C20 1.530(5) . ?
F20 C63 1.318(7) . ?
F21 C63 1.348(6) . ?
C21 C26 1.522(4) . ?
C21 C22 1.530(4) . ?
F22 C64 1.333(8) . ?
C22 C23 1.530(5) . ?
F23 C64 1.308(7) . ?
C23 C24 1.523(5) . ?
F24 C64 1.316(8) . ?
C24 C25 1.509(5) . ?
C25 C26 1.540(4) . ?
C27 C28 1.529(4) . ?
C27 C32 1.530(4) . ?
C28 C29 1.531(5) . ?
C29 C30 1.527(5) . ?
C30 C31 1.492(5) . ?
C31 C32 1.536(5) . ?
C33 C34 1.393(4) . ?
C33 C38 1.397(4) . ?
C34 C35 1.391(4) . ?
C35 C36 1.391(4) . ?
C35 C39 1.492(4) . ?
C36 C37 1.377(4) . ?
C37 C38 1.400(4) . ?
C37 C40 1.489(4) . ?
C39 F3A 1.290(8) . ?
C39 F2A 1.327(6) . ?
C39 F1A 1.332(6) . ?
C40 F6A 1.330(7) . ?
C40 F5A 1.332(6) . ?
C40 F4A 1.345(6) . ?
C41 C46 1.400(4) . ?
C41 C42 1.416(4) . ?
C42 C43 1.383(4) . ?
C43 C44 1.386(4) . ?
C43 C47 1.488(5) . ?
C44 C45 1.386(4) . ?
C45 C46 1.388(4) . ?
C45 C48 1.487(5) . ?
C47 F8A 1.251(6) . ?
C47 F9A 1.324(7) . ?
C47 F7A 1.342(6) . ?
C48 F12A 1.264(9) . ?
C48 F10A 1.327(7) . ?
C48 F11A 1.394(7) . ?
C49 C54 1.392(4) . ?
C49 C50 1.409(4) . ?
C50 C51 1.393(4) . ?
C51 C52 1.386(4) . ?
C51 C55 1.491(5) . ?
C52 C53 1.386(5) . ?
C53 C54 1.385(4) . ?
C53 C56 1.485(5) . ?
C55 F13A 1.327(6) . ?
C55 F14A 1.328(6) . ?
C55 F15A 1.344(6) . ?
C55 F13 1.354(8) . ?
C56 F18A 1.319(11) . ?
C56 F17A 1.327(7) . ?
C56 F16A 1.342(9) . ?
C57 C62 1.379(4) . ?
C57 C58 1.409(4) . ?
C58 C59 1.377(4) . ?
C59 C60 1.390(5) . ?
C59 C63 1.495(5) . ?
C60 C61 1.386(5) . ?
C61 C62 1.397(4) . ?
C61 C64 1.497(5) . ?
C63 F20A 1.306(6) . ?
C63 F21A 1.313(6) . ?
C63 F19A 1.325(6) . ?
C64 F23A 1.311(6) . ?
C64 F22A 1.318(6) . ?
C64 F24A 1.321(5) . ?
